data_2236875
loop_
_publ_author_name
'Jele\'n, Ma\/lgorzata'
'Suwi\'nska, Kinga'
'Pluta, Krystian'
'Morak-M\/lodawska, Beata'

_publ_section_title
;
 <i>N</i>-[4-(9-Chloroquino[3,2-<i>b</i>]benzo[1,4]thiazin-6-yl)butyl]acetamide
;
_journal_coeditor_code GK2524
_journal_issue 12
_journal_name_full 'Acta Crystallographica Section E'
_journal_page_first o3324
_journal_page_last o3325
_journal_paper_doi 10.1107/S1600536812045680
_journal_volume 68
_journal_year 2012
_chemical_formula_iupac 'C21 H20 Cl N3 O S'
_chemical_formula_moiety 'C21 H20 Cl N3 O S'
_chemical_formula_sum 'C21 H20 Cl N3 O S'
_chemical_formula_weight 397.92
_chemical_name_common
;
6-Acetylaminobutyl-9-chloroquino[3,2-<i>b</i>]benzo[1,4]thiazine
;
_chemical_name_systematic
;
<i>N</i>-[4-(9-Chloroquino[3,2-<i>b</i>]benzo[1,4]thiazin-6-yl)butyl]acetamide
;
_space_group_IT_number 14
_symmetry_cell_setting monoclinic
_symmetry_space_group_name_Hall '-P 2ybc'
_symmetry_space_group_name_H-M 'P 1 21/c 1'
_atom_sites_solution_hydrogens geom
_atom_sites_solution_primary direct
_atom_sites_solution_secondary difmap
_audit_creation_method SHELXL-97
_cell_angle_alpha 90.000
_cell_angle_beta 97.726(5)
_cell_angle_gamma 90.000
_cell_formula_units_Z 4
_cell_length_a 12.7800(4)
_cell_length_b 4.9530(11)
_cell_length_c 28.781(2)
_cell_measurement_reflns_used 5229
_cell_measurement_temperature 100(2)
_cell_measurement_theta_max 24.71
_cell_measurement_theta_min 2.91
_cell_volume 1805.3(4)
_computing_cell_refinement 'DENZO and SCALEPACK (Otwinowski & Minor,  1997)'
_computing_data_collection 'COLLECT  (Nonius, 1998)'
_computing_data_reduction 'DENZO and SCALEPACK (Otwinowski & Minor,  1997)'
_computing_molecular_graphics
;
ORTEPIII (Burnett & Johnson, 1996) and <i>Mercury</i> (Macrae <i>et
al.</i>, 2008)
;
_computing_publication_material 'publCIF (Westrip, 2010)'
_computing_structure_refinement 'SHELXL97 (Sheldrick, 2008)'
_computing_structure_solution 'SHELXS97 (Sheldrick, 2008)'
_diffrn_ambient_temperature 100(2)
_diffrn_detector_area_resol_mean 8.3
_diffrn_measured_fraction_theta_full 0.989
_diffrn_measured_fraction_theta_max 0.989
_diffrn_measurement_device_type 'Nonius KappaCCD diffractometer upgraded with an APEXII detector'
_diffrn_measurement_method '\w scan'
_diffrn_radiation_monochromator graphite
_diffrn_radiation_source 'fine-focus sealed tube'
_diffrn_radiation_type MoK\a
_diffrn_radiation_wavelength 0.71073
_diffrn_reflns_av_R_equivalents 0.1205
_diffrn_reflns_av_sigmaI/netI 0.1079
_diffrn_reflns_limit_h_max 15
_diffrn_reflns_limit_h_min -15
_diffrn_reflns_limit_k_max 5
_diffrn_reflns_limit_k_min -5
_diffrn_reflns_limit_l_max 33
_diffrn_reflns_limit_l_min -32
_diffrn_reflns_number 17434
_diffrn_reflns_theta_full 24.71
_diffrn_reflns_theta_max 24.71
_diffrn_reflns_theta_min 3.08
_diffrn_standards_interval_count 0
_diffrn_standards_interval_time 0
_diffrn_standards_number 0
_exptl_absorpt_coefficient_mu 0.345
_exptl_absorpt_correction_type none
_exptl_crystal_colour yellow
_exptl_crystal_density_diffrn 1.464
_exptl_crystal_density_method 'not measured'
_exptl_crystal_description needle
_exptl_crystal_F_000 832
_exptl_crystal_size_max 0.60
_exptl_crystal_size_mid 0.10
_exptl_crystal_size_min 0.05
_refine_diff_density_max 0.317
_refine_diff_density_min -0.289
_refine_ls_extinction_method none
_refine_ls_goodness_of_fit_ref 1.102
_refine_ls_hydrogen_treatment constr
_refine_ls_matrix_type full
_refine_ls_number_parameters 245
_refine_ls_number_reflns 3032
_refine_ls_number_restraints 0
_refine_ls_restrained_S_all 1.102
_refine_ls_R_factor_all 0.1150
_refine_ls_R_factor_gt 0.0667
_refine_ls_shift/su_max 0.000
_refine_ls_shift/su_mean 0.000
_refine_ls_structure_factor_coef Fsqd
_refine_ls_weighting_details 'calc w=1/[\s^2^(Fo^2^)+(0.0160P)^2^+1.5516P] where P=(Fo^2^+2Fc^2^)/3'
_refine_ls_weighting_scheme calc
_refine_ls_wR_factor_gt 0.1095
_refine_ls_wR_factor_ref 0.1269
_reflns_number_gt 1987
_reflns_number_total 3032
_reflns_threshold_expression I>2\s(I)
_cod_data_source_file gk2524.cif
_cod_data_source_block I
_cod_original_sg_symbol_H-M 'P 21/c'
_cod_database_code 2236875
_cod_database_fobs_code 2236875

loop_
_symmetry_equiv_pos_as_xyz
'x, y, z'
'-x, y+1/2, -z+1/2'
'-x, -y, -z'
'x, -y-1/2, z-1/2'

loop_
_atom_site_type_symbol
_atom_site_label
_atom_site_fract_x
_atom_site_fract_y
_atom_site_fract_z
_atom_site_U_iso_or_equiv
_atom_site_adp_type
_atom_site_calc_flag
_atom_site_refinement_flags
_atom_site_occupancy
_atom_site_symmetry_multiplicity
C C1 1.1591(3) 0.0335(8) 0.38503(15) 0.0286(11) Uani d . 1 1
H H1 1.1969 0.0022 0.4153 0.034 Uiso calc R 1 1
C C2 1.1827(3) -0.1165(8) 0.34779(14) 0.0298(11) Uani d . 1 1
H H2 1.2360 -0.2513 0.3520 0.036 Uiso calc R 1 1
C C3 1.1264(3) -0.0669(8) 0.30318(15) 0.0285(11) Uani d . 1 1
H H3 1.1426 -0.1689 0.2771 0.034 Uiso calc R 1 1
C C4 1.0484(3) 0.1260(8) 0.29646(14) 0.0252(10) Uani d . 1 1
H H4 1.0116 0.1557 0.2660 0.030 Uiso calc R 1 1
C C4A 1.0226(3) 0.2802(8) 0.33455(14) 0.0240(10) Uani d . 1 1
C C5A 0.9204(3) 0.6158(8) 0.36259(14) 0.0249(10) Uani d . 1 1
C C6A 0.8031(3) 0.9780(8) 0.38605(14) 0.0249(10) Uani d . 1 1
C C7 0.7205(3) 1.1593(8) 0.37258(14) 0.0251(10) Uani d . 1 1
H H7 0.6895 1.1630 0.3407 0.030 Uiso calc R 1 1
C C8 0.6820(3) 1.3348(8) 0.40429(14) 0.0281(11) Uani d . 1 1
H H8 0.6289 1.4636 0.3939 0.034 Uiso calc R 1 1
C C9 0.7229(3) 1.3170(8) 0.45101(14) 0.0278(11) Uani d . 1 1
C C10 0.8017(3) 1.1362(8) 0.46564(14) 0.0283(11) Uani d . 1 1
H H10 0.8280 1.1239 0.4980 0.034 Uiso calc R 1 1
C C10A 0.8439(3) 0.9705(8) 0.43379(14) 0.0258(10) Uani d . 1 1
C C11A 0.9741(3) 0.5778(8) 0.40921(14) 0.0244(10) Uani d . 1 1
C C12 1.0516(3) 0.3889(8) 0.41680(14) 0.0246(10) Uani d . 1 1
H H12 1.0871 0.3616 0.4476 0.030 Uiso calc R 1 1
C C12A 1.0802(3) 0.2326(8) 0.37939(14) 0.0243(10) Uani d . 1 1
C C14 0.8053(3) 0.8667(8) 0.30219(13) 0.0257(10) Uani d . 1 1
H H14A 0.8611 0.8131 0.2833 0.031 Uiso calc R 1 1
H H14B 0.7936 1.0632 0.2978 0.031 Uiso calc R 1 1
C C15 0.7036(3) 0.7195(8) 0.28324(13) 0.0252(10) Uani d . 1 1
H H15A 0.6482 0.7613 0.3031 0.030 Uiso calc R 1 1
H H15B 0.7160 0.5222 0.2843 0.030 Uiso calc R 1 1
C C16 0.6666(3) 0.8062(8) 0.23276(13) 0.0272(11) Uani d . 1 1
H H16A 0.6422 0.9960 0.2327 0.033 Uiso calc R 1 1
H H16B 0.7271 0.7982 0.2147 0.033 Uiso calc R 1 1
C C17 0.5779(3) 0.6321(9) 0.20864(14) 0.0316(11) Uani d . 1 1
H H17A 0.5948 0.4398 0.2154 0.038 Uiso calc R 1 1
H H17B 0.5119 0.6750 0.2215 0.038 Uiso calc R 1 1
C C19 0.5476(3) 0.4691(9) 0.12731(15) 0.0290(11) Uani d . 1 1
C C20 0.5415(3) 0.5422(9) 0.07638(14) 0.0362(12) Uani d . 1 1
H H20A 0.5999 0.4565 0.0631 0.054 Uiso calc R 1 1
H H20B 0.5463 0.7387 0.0733 0.054 Uiso calc R 1 1
H H20C 0.4742 0.4791 0.0595 0.054 Uiso calc R 1 1
N N5 0.9431(2) 0.4684(6) 0.32683(11) 0.0227(8) Uani d . 1 1
N N6 0.8438(3) 0.8161(6) 0.35178(11) 0.0237(8) Uani d . 1 1
N N18 0.5615(3) 0.6734(7) 0.15804(11) 0.0279(9) Uani d . 1 1
H H18 0.5607 0.8396 0.1472 0.033 Uiso calc R 1 1
O O21 0.5405(2) 0.2316(6) 0.14005(10) 0.0400(8) Uani d . 1 1
S S11 0.94961(9) 0.7684(2) 0.45749(4) 0.0304(3) Uani d . 1 1
Cl Cl13 0.67276(9) 1.5212(2) 0.49241(4) 0.0364(3) Uani d . 1 1

loop_
_atom_site_aniso_label
_atom_site_aniso_U_11
_atom_site_aniso_U_22
_atom_site_aniso_U_33
_atom_site_aniso_U_12
_atom_site_aniso_U_13
_atom_site_aniso_U_23
C1 0.025(3) 0.028(3) 0.032(3) -0.002(2) 0.003(2) 0.005(2)
C2 0.025(3) 0.026(3) 0.040(3) 0.000(2) 0.008(2) 0.002(2)
C3 0.030(3) 0.022(3) 0.035(3) -0.006(2) 0.007(2) 0.000(2)
C4 0.027(3) 0.023(2) 0.026(2) -0.009(2) 0.002(2) -0.001(2)
C4A 0.025(2) 0.016(2) 0.032(2) -0.004(2) 0.007(2) 0.003(2)
C5A 0.026(3) 0.019(2) 0.030(2) -0.002(2) 0.005(2) 0.002(2)
C6A 0.023(2) 0.023(2) 0.029(2) -0.004(2) 0.003(2) 0.003(2)
C7 0.027(3) 0.024(3) 0.025(2) -0.009(2) 0.005(2) 0.001(2)
C8 0.026(3) 0.022(3) 0.037(3) -0.003(2) 0.006(2) 0.005(2)
C9 0.030(3) 0.021(3) 0.034(3) -0.002(2) 0.008(2) -0.003(2)
C10 0.031(3) 0.027(3) 0.027(2) -0.005(2) 0.001(2) 0.001(2)
C10A 0.024(2) 0.024(2) 0.029(2) -0.002(2) 0.004(2) 0.002(2)
C11A 0.027(3) 0.019(2) 0.028(2) -0.004(2) 0.007(2) 0.0015(19)
C12 0.024(2) 0.021(2) 0.029(2) -0.006(2) 0.004(2) 0.005(2)
C12A 0.021(2) 0.021(2) 0.031(2) -0.003(2) 0.005(2) 0.003(2)
C14 0.033(3) 0.021(2) 0.023(2) 0.002(2) 0.003(2) 0.0061(19)
C15 0.028(3) 0.021(2) 0.026(2) -0.003(2) 0.001(2) 0.0018(19)
C16 0.032(3) 0.020(2) 0.032(2) 0.000(2) 0.009(2) -0.0005(19)
C17 0.037(3) 0.028(3) 0.029(2) -0.002(2) 0.001(2) 0.008(2)
C19 0.022(2) 0.029(3) 0.034(3) 0.002(2) -0.003(2) 0.000(2)
C20 0.037(3) 0.033(3) 0.040(3) 0.002(2) 0.009(2) -0.011(2)
N5 0.0211(19) 0.018(2) 0.029(2) 0.0004(17) 0.0033(16) 0.0048(16)
N6 0.027(2) 0.021(2) 0.0228(19) -0.0017(17) 0.0043(16) 0.0008(16)
N18 0.035(2) 0.018(2) 0.029(2) -0.0034(17) -0.0004(17) 0.0051(16)
O21 0.050(2) 0.0159(18) 0.050(2) -0.0015(16) -0.0054(16) -0.0007(15)
S11 0.0343(7) 0.0290(7) 0.0271(6) 0.0036(6) 0.0006(5) -0.0018(5)
Cl13 0.0404(7) 0.0309(7) 0.0391(7) 0.0040(6) 0.0105(6) -0.0054(5)

loop_
_atom_type_symbol
_atom_type_description
_atom_type_scat_dispersion_real
_atom_type_scat_dispersion_imag
_atom_type_scat_source
C C 0.0033 0.0016 'International Tables Vol C Tables 4.2.6.8 and 6.1.1.4'
H H 0.0000 0.0000 'International Tables Vol C Tables 4.2.6.8 and 6.1.1.4'
O O 0.0106 0.0060 'International Tables Vol C Tables 4.2.6.8 and 6.1.1.4'
S S 0.1246 0.1234 'International Tables Vol C Tables 4.2.6.8 and 6.1.1.4'
N N 0.0061 0.0033 'International Tables Vol C Tables 4.2.6.8 and 6.1.1.4'

loop_
_geom_angle_atom_site_label_1
_geom_angle_atom_site_label_2
_geom_angle_atom_site_label_3
_geom_angle
C2 C1 C12A 121.4(4)
C2 C1 H1 119.3
C12A C1 H1 119.3
C1 C2 C3 118.7(4)
C1 C2 H2 120.7
C3 C2 H2 120.7
C4 C3 C2 121.4(4)
C4 C3 H3 119.3
C2 C3 H3 119.3
C3 C4 C4A 120.5(4)
C3 C4 H4 119.8
C4A C4 H4 119.8
N5 C4A C4 119.1(4)
N5 C4A C12A 122.8(4)
C4 C4A C12A 118.1(4)
N5 C5A N6 115.9(4)
N5 C5A C11A 121.8(4)
N6 C5A C11A 122.2(4)
C7 C6A C10A 117.1(4)
C7 C6A N6 120.1(4)
C10A C6A N6 122.8(4)
C8 C7 C6A 122.5(4)
C8 C7 H7 118.8
C6A C7 H7 118.8
C9 C8 C7 118.5(4)
C9 C8 H8 120.8
C7 C8 H8 120.8
C10 C9 C8 120.5(4)
C10 C9 Cl13 119.3(3)
C8 C9 Cl13 120.1(3)
C9 C10 C10A 121.1(4)
C9 C10 H10 119.5
C10A C10 H10 119.5
C10 C10A C6A 120.3(4)
C10 C10A S11 115.4(3)
C6A C10A S11 124.3(3)
C12 C11A C5A 119.2(4)
C12 C11A S11 116.7(3)
C5A C11A S11 124.1(3)
C11A C12 C12A 120.8(4)
C11A C12 H12 119.6
C12A C12 H12 119.6
C1 C12A C12 123.5(4)
C1 C12A C4A 119.9(4)
C12 C12A C4A 116.6(4)
N6 C14 C15 115.1(3)
N6 C14 H14A 108.5
C15 C14 H14A 108.5
N6 C14 H14B 108.5
C15 C14 H14B 108.5
H14A C14 H14B 107.5
C14 C15 C16 110.2(3)
C14 C15 H15A 109.6
C16 C15 H15A 109.6
C14 C15 H15B 109.6
C16 C15 H15B 109.6
H15A C15 H15B 108.1
C17 C16 C15 113.1(3)
C17 C16 H16A 109.0
C15 C16 H16A 109.0
C17 C16 H16B 109.0
C15 C16 H16B 109.0
H16A C16 H16B 107.8
N18 C17 C16 112.1(3)
N18 C17 H17A 109.2
C16 C17 H17A 109.2
N18 C17 H17B 109.2
C16 C17 H17B 109.2
H17A C17 H17B 107.9
O21 C19 N18 122.0(4)
O21 C19 C20 121.4(4)
N18 C19 C20 116.5(4)
C19 C20 H20A 109.5
C19 C20 H20B 109.5
H20A C20 H20B 109.5
C19 C20 H20C 109.5
H20A C20 H20C 109.5
H20B C20 H20C 109.5
C5A N5 C4A 118.8(3)
C5A N6 C6A 123.8(3)
C5A N6 C14 118.1(3)
C6A N6 C14 118.2(3)
C19 N18 C17 122.8(3)
C19 N18 H18 118.6
C17 N18 H18 118.6
C11A S11 C10A 102.2(2)

loop_
_geom_bond_atom_site_label_1
_geom_bond_atom_site_label_2
_geom_bond_distance
C1 C2 1.371(5)
C1 C12A 1.405(5)
C1 H1 0.9500
C2 C3 1.406(5)
C2 H2 0.9500
C3 C4 1.376(5)
C3 H3 0.9500
C4 C4A 1.411(5)
C4 H4 0.9500
C4A N5 1.374(5)
C4A C12A 1.417(5)
C5A N5 1.325(5)
C5A N6 1.399(5)
C5A C11A 1.435(5)
C6A C7 1.400(5)
C6A C10A 1.403(5)
C6A N6 1.423(5)
C7 C8 1.397(5)
C7 H7 0.9500
C8 C9 1.378(5)
C8 H8 0.9500
C9 C10 1.371(5)
C9 Cl13 1.749(4)
C10 C10A 1.392(5)
C10 H10 0.9500
C10A S11 1.745(4)
C11A C12 1.359(5)
C11A S11 1.743(4)
C12 C12A 1.413(5)
C12 H12 0.9500
C14 N6 1.468(4)
C14 C15 1.526(5)
C14 H14A 0.9900
C14 H14B 0.9900
C15 C16 1.528(5)
C15 H15A 0.9900
C15 H15B 0.9900
C16 C17 1.515(5)
C16 H16A 0.9900
C16 H16B 0.9900
C17 N18 1.458(5)
C17 H17A 0.9900
C17 H17B 0.9900
C19 O21 1.239(5)
C19 N18 1.340(5)
C19 C20 1.502(5)
C20 H20A 0.9800
C20 H20B 0.9800
C20 H20C 0.9800
N18 H18 0.8800

loop_
_geom_hbond_atom_site_label_D
_geom_hbond_atom_site_label_H
_geom_hbond_atom_site_label_A
_geom_hbond_site_symmetry_A
_geom_hbond_distance_DH
_geom_hbond_distance_HA
_geom_hbond_distance_DA
_geom_hbond_angle_DHA
N18 H18 O21 1_565 0.88 1.97 2.819(4) 163

loop_
_cod_related_entry_id
_cod_related_entry_database
_cod_related_entry_code
1 ChemSpider 30658217
